data_7018922
loop_
_publ_author_name
'Sauerbrey, Susanne'
'Majhi, Paresh Kumar'
'Schnakenburg, Gregor'
'Arduengo Iii, Anthony J.'
'Streubel, Rainer'

_publ_section_title
;
 Synthesis, structure and reactivity of 4-phosphanylated
 1,3-dialkyl-imidazole-2-thiones.
;
_journal_issue 17
_journal_name_full 'Dalton transactions (Cambridge, England : 2003)'
_journal_page_first 5368
_journal_page_last 5376
_journal_paper_doi 10.1039/c2dt12483a
_journal_volume 41
_journal_year 2012
_chemical_formula_moiety 'C17 H17 N2 P S Se'
_chemical_formula_sum 'C17 H17 N2 P S Se'
_chemical_formula_weight 391.32
_chemical_name_systematic
;
?
;
_space_group_IT_number 43
_symmetry_cell_setting orthorhombic
_symmetry_space_group_name_Hall 'F 2 -2d'
_symmetry_space_group_name_H-M 'F d d 2'
_atom_sites_solution_hydrogens geom
_atom_sites_solution_primary direct
_atom_sites_solution_secondary difmap
_audit_creation_method SHELXL-97
_cell_angle_alpha 90.00
_cell_angle_beta 90.00
_cell_angle_gamma 90.00
_cell_formula_units_Z 16
_cell_length_a 19.7156(9)
_cell_length_b 35.6210(16)
_cell_length_c 9.8574(5)
_cell_measurement_reflns_used 7346
_cell_measurement_temperature 123(2)
_cell_measurement_theta_max 27.48
_cell_measurement_theta_min 1.00
_cell_volume 6922.7(6)
_computing_cell_refinement 'HKL Scalepack (Otwinowski & Minor 1997)'
_computing_data_collection 'HKL Denzo and Scalepack (Otwinowski & Minor 1997)'
_computing_data_reduction 'HKL Denzo and Scalepack (Otwinowski & Minor 1997)'
_computing_molecular_graphics 'DIAMOND (Brandenburg, 1999)'
_computing_publication_material 'SHELXL97 (Sheldrick, 1997)'
_computing_structure_refinement 'SHELXL-97 (Sheldrick, 1997)'
_computing_structure_solution 'SHELXS-97 (Sheldrick, 1990)'
_diffrn_ambient_temperature 123(2)
_diffrn_detector_area_resol_mean 9
_diffrn_measured_fraction_theta_full 0.998
_diffrn_measured_fraction_theta_max 0.998
_diffrn_measurement_device '95mm CCD camera on \k-goniostat'
_diffrn_measurement_device_type 'Nonius KappaCCD'
_diffrn_measurement_method 'CCD rotation images, thick slices'
_diffrn_radiation_monochromator 'horizonally mounted graphite crystal'
_diffrn_radiation_type MoK\a
_diffrn_radiation_wavelength 0.71073
_diffrn_reflns_av_R_equivalents 0.0431
_diffrn_reflns_av_sigmaI/netI 0.0592
_diffrn_reflns_limit_h_max 23
_diffrn_reflns_limit_h_min -21
_diffrn_reflns_limit_k_max 42
_diffrn_reflns_limit_k_min -40
_diffrn_reflns_limit_l_max 11
_diffrn_reflns_limit_l_min -11
_diffrn_reflns_number 9161
_diffrn_reflns_theta_full 25.25
_diffrn_reflns_theta_max 25.25
_diffrn_reflns_theta_min 2.38
_exptl_absorpt_coefficient_mu 2.380
_exptl_absorpt_correction_T_max 0.82296
_exptl_absorpt_correction_T_min 0.79187
_exptl_absorpt_correction_type multi-scan
_exptl_absorpt_process_details
;
R.H. Blessing, Acta Cryst. (1995), A51, 33-38
;
_exptl_crystal_colour colourless
_exptl_crystal_density_diffrn 1.502
_exptl_crystal_density_method 'not measured'
_exptl_crystal_description stick
_exptl_crystal_F_000 3168
_exptl_crystal_size_max 0.20
_exptl_crystal_size_mid 0.09
_exptl_crystal_size_min 0.08
_refine_diff_density_max 0.279
_refine_diff_density_min -0.385
_refine_diff_density_rms 0.056
_refine_ls_abs_structure_details 'Flack H D (1983), Acta Cryst. A39, 876-881'
_refine_ls_abs_structure_Flack -0.013(7)
_refine_ls_extinction_coef 0.000102(15)
_refine_ls_extinction_expression Fc^*^=kFc[1+0.001xFc^2^\l^3^/sin(2\q)]^-1/4^
_refine_ls_extinction_method SHELXL
_refine_ls_goodness_of_fit_ref 0.935
_refine_ls_hydrogen_treatment constr
_refine_ls_matrix_type full
_refine_ls_number_parameters 202
_refine_ls_number_reflns 3077
_refine_ls_number_restraints 1
_refine_ls_restrained_S_all 0.934
_refine_ls_R_factor_all 0.0368
_refine_ls_R_factor_gt 0.0284
_refine_ls_shift/su_max 0.000
_refine_ls_shift/su_mean 0.000
_refine_ls_structure_factor_coef Fsqd
_refine_ls_weighting_details 'calc w=1/[\s^2^(Fo^2^)+(0.0000P)^2^+0.0000P] where P=(Fo^2^+2Fc^2^)/3'
_refine_ls_weighting_scheme calc
_refine_ls_wR_factor_gt 0.0499
_refine_ls_wR_factor_ref 0.0519
_reflns_number_gt 2669
_reflns_number_total 3077
_reflns_threshold_expression >2sigma(I)
_cod_data_source_file c2dt12483a.txt
_cod_data_source_block Greg1159
_cod_depositor_comments
;
The following automatic conversions were performed:

'_symmetry_cell_setting' value 'Orthorhombic' changed to
'orthorhombic' according to
/home/saulius/struct/CIF-dictionaries/cif_core.dic dictionary named
'cif_core.dic' version 2.4.1 from
2010-06-29.

'_exptl_absorpt_correction_type' value 'Multi-Scan'
changed to 'multi-scan' according to
/home/saulius/struct/CIF-dictionaries/cif_core.dic dictionary named
'cif_core.dic' version 2.4.1 from 2010-06-29.

Automatic conversion script
Id: cif_fix_values 1715 2011-07-08 13:25:40Z adriana 
;
_cod_database_code 7018922

loop_
_symmetry_equiv_pos_as_xyz
'x, y, z'
'-x, -y, z'
'-x+1/4, y+1/4, z+1/4'
'x+3/4, -y+3/4, z+1/4'
'x, y+1/2, z+1/2'
'-x, -y+1/2, z+1/2'
'-x+1/4, y+3/4, z+3/4'
'x+3/4, -y+5/4, z+3/4'
'x+1/2, y, z+1/2'
'-x+1/2, -y, z+1/2'
'-x+3/4, y+1/4, z+3/4'
'x+5/4, -y+3/4, z+3/4'
'x+1/2, y+1/2, z'
'-x+1/2, -y+1/2, z'
'-x+3/4, y+3/4, z+1/4'
'x+5/4, -y+5/4, z+1/4'

loop_
_atom_site_label
_atom_site_type_symbol
_atom_site_fract_x
_atom_site_fract_y
_atom_site_fract_z
_atom_site_U_iso_or_equiv
_atom_site_adp_type
_atom_site_occupancy
_atom_site_symmetry_multiplicity
_atom_site_calc_flag
_atom_site_refinement_flags
C1 C 0.36919(13) 0.08552(8) 0.8336(4) 0.0206(6) Uani 1 1 d .
C2 C 0.27083(15) 0.07369(8) 0.7290(3) 0.0196(7) Uani 1 1 d .
H2A H 0.2234 0.0719 0.7129 0.024 Uiso 1 1 calc R
C3 C 0.32050(15) 0.06325(8) 0.6416(3) 0.0189(7) Uani 1 1 d .
C4 C 0.26522(16) 0.10342(9) 0.9608(3) 0.0287(7) Uani 1 1 d .
H4A H 0.2726 0.1306 0.9627 0.034 Uiso 1 1 calc R
H4B H 0.2828 0.0922 1.0445 0.034 Uiso 1 1 calc R
H4C H 0.2165 0.0983 0.9534 0.034 Uiso 1 1 calc R
C5 C 0.44960(16) 0.06330(9) 0.6566(3) 0.0310(8) Uani 1 1 d .
H5C H 0.4501 0.0673 0.5582 0.037 Uiso 1 1 calc R
H5B H 0.4620 0.0372 0.6766 0.037 Uiso 1 1 calc R
H5A H 0.4823 0.0803 0.6996 0.037 Uiso 1 1 calc R
C6 C 0.35306(14) 0.00459(8) 0.4554(3) 0.0205(7) Uani 1 1 d .
C7 C 0.38429(16) -0.00550(9) 0.3344(4) 0.0319(8) Uani 1 1 d .
H7A H 0.3840 0.0113 0.2594 0.038 Uiso 1 1 calc R
C8 C 0.41582(17) -0.04015(9) 0.3236(4) 0.0365(8) Uani 1 1 d .
H8A H 0.4371 -0.0471 0.2408 0.044 Uiso 1 1 calc R
C9 C 0.41668(17) -0.06459(9) 0.4314(4) 0.0318(8) Uani 1 1 d .
H9A H 0.4384 -0.0883 0.4226 0.038 Uiso 1 1 calc R
C10 C 0.38601(15) -0.05476(8) 0.5527(3) 0.0268(8) Uani 1 1 d .
H10A H 0.3866 -0.0717 0.6271 0.032 Uiso 1 1 calc R
C11 C 0.35437(14) -0.01999(8) 0.5652(3) 0.0242(7) Uani 1 1 d .
H11A H 0.3337 -0.0130 0.6486 0.029 Uiso 1 1 calc R
C12 C 0.22215(15) 0.04334(8) 0.4516(3) 0.0215(7) Uani 1 1 d .
C13 C 0.19124(16) 0.00884(8) 0.4746(3) 0.0245(7) Uani 1 1 d .
H13A H 0.2182 -0.0125 0.4960 0.029 Uiso 1 1 calc R
C14 C 0.12124(16) 0.00529(9) 0.4667(3) 0.0290(8) Uani 1 1 d .
H14A H 0.1006 -0.0185 0.4793 0.035 Uiso 1 1 calc R
C15 C 0.08149(17) 0.03662(9) 0.4403(3) 0.0301(8) Uani 1 1 d .
H15A H 0.0335 0.0344 0.4379 0.036 Uiso 1 1 calc R
C16 C 0.11200(17) 0.07113(9) 0.4174(3) 0.0291(8) Uani 1 1 d .
H16A H 0.0849 0.0925 0.3978 0.035 Uiso 1 1 calc R
C17 C 0.18132(16) 0.07448(8) 0.4230(3) 0.0278(8) Uani 1 1 d .
H17A H 0.2018 0.0982 0.4073 0.033 Uiso 1 1 calc R
N1 N 0.30048(11) 0.08727(6) 0.8442(3) 0.0199(5) Uani 1 1 d .
N2 N 0.38187(12) 0.07094(7) 0.7090(3) 0.0212(6) Uani 1 1 d .
P1 P 0.31279(4) 0.05017(2) 0.46779(8) 0.02194(19) Uani 1 1 d .
S1 S 0.42591(4) 0.09819(2) 0.95210(9) 0.0290(2) Uani 1 1 d .
Se1 Se 0.353031(18) 0.089767(10) 0.33189(4) 0.03528(11) Uani 1 1 d .

loop_
_atom_site_aniso_label
_atom_site_aniso_U_11
_atom_site_aniso_U_22
_atom_site_aniso_U_33
_atom_site_aniso_U_23
_atom_site_aniso_U_13
_atom_site_aniso_U_12
C1 0.0267(17) 0.0137(14) 0.0215(15) -0.0001(15) -0.0058(19) -0.0023(13)
C2 0.0177(17) 0.0180(15) 0.0232(17) 0.0006(14) -0.0053(14) -0.0018(13)
C3 0.0170(18) 0.0158(15) 0.0239(17) -0.0014(13) -0.0067(14) -0.0006(13)
C4 0.0294(19) 0.0348(18) 0.0220(17) -0.0068(17) 0.0030(15) -0.0012(15)
C5 0.0217(19) 0.0365(19) 0.0347(19) -0.0033(16) 0.0004(15) 0.0015(15)
C6 0.0222(17) 0.0211(16) 0.0181(17) -0.0029(15) -0.0030(15) 0.0011(13)
C7 0.041(2) 0.0309(18) 0.0239(18) -0.0022(18) -0.0008(19) 0.0048(15)
C8 0.045(2) 0.039(2) 0.0256(18) -0.0067(18) 0.0079(19) 0.0119(17)
C9 0.035(2) 0.0230(16) 0.037(2) -0.0057(17) -0.0021(18) 0.0087(16)
C10 0.0314(19) 0.0224(16) 0.026(2) 0.0023(15) -0.0072(16) 0.0060(14)
C11 0.0279(18) 0.0253(16) 0.0194(17) -0.0030(15) 0.0010(16) 0.0018(14)
C12 0.0244(17) 0.0246(16) 0.0154(16) -0.0031(14) -0.0028(14) 0.0000(14)
C13 0.0307(19) 0.0214(15) 0.0216(16) -0.0018(15) -0.0030(15) 0.0021(14)
C14 0.032(2) 0.0268(18) 0.0277(19) -0.0063(16) -0.0007(16) -0.0060(16)
C15 0.0256(18) 0.0385(19) 0.0263(18) -0.0075(17) -0.0052(16) -0.0012(16)
C16 0.030(2) 0.0287(19) 0.0283(19) -0.0041(16) -0.0099(15) 0.0042(15)
C17 0.032(2) 0.0233(17) 0.0282(19) -0.0002(15) -0.0066(16) -0.0007(15)
N1 0.0184(13) 0.0196(12) 0.0216(14) -0.0012(12) 0.0011(13) 0.0001(11)
N2 0.0180(14) 0.0206(13) 0.0250(14) -0.0008(12) -0.0004(12) 0.0005(11)
P1 0.0243(5) 0.0200(4) 0.0214(4) 0.0001(4) -0.0016(4) 0.0017(3)
S1 0.0282(5) 0.0292(4) 0.0296(5) -0.0026(4) -0.0096(4) -0.0045(4)
Se1 0.0384(2) 0.03122(18) 0.03619(19) 0.01170(17) 0.00185(19) -0.00208(18)

loop_
_atom_type_symbol
_atom_type_description
_atom_type_scat_dispersion_real
_atom_type_scat_dispersion_imag
_atom_type_scat_source
C C 0.0033 0.0016 'International Tables Vol C Tables 4.2.6.8 and 6.1.1.4'
H H 0.0000 0.0000 'International Tables Vol C Tables 4.2.6.8 and 6.1.1.4'
N N 0.0061 0.0033 'International Tables Vol C Tables 4.2.6.8 and 6.1.1.4'
P P 0.1023 0.0942 'International Tables Vol C Tables 4.2.6.8 and 6.1.1.4'
S S 0.1246 0.1234 'International Tables Vol C Tables 4.2.6.8 and 6.1.1.4'
Se Se -0.0929 2.2259 'International Tables Vol C Tables 4.2.6.8 and 6.1.1.4'

loop_
_geom_angle_atom_site_label_1
_geom_angle_atom_site_label_2
_geom_angle_atom_site_label_3
_geom_angle
N2 C1 N1 105.7(3)
N2 C1 S1 127.6(2)
N1 C1 S1 126.7(3)
C3 C2 N1 108.5(3)
C3 C2 H2A 125.8
N1 C2 H2A 125.8
C2 C3 N2 105.5(2)
C2 C3 P1 128.4(2)
N2 C3 P1 125.3(2)
N1 C4 H4A 109.5
N1 C4 H4B 109.5
H4A C4 H4B 109.5
N1 C4 H4C 109.5
H4A C4 H4C 109.5
H4B C4 H4C 109.5
N2 C5 H5C 109.5
N2 C5 H5B 109.5
H5C C5 H5B 109.5
N2 C5 H5A 109.5
H5C C5 H5A 109.5
H5B C5 H5A 109.5
C7 C6 C11 119.8(3)
C7 C6 P1 118.9(2)
C11 C6 P1 121.3(2)
C8 C7 C6 119.6(3)
C8 C7 H7A 120.2
C6 C7 H7A 120.2
C9 C8 C7 120.7(3)
C9 C8 H8A 119.6
C7 C8 H8A 119.6
C8 C9 C10 120.2(3)
C8 C9 H9A 119.9
C10 C9 H9A 119.9
C9 C10 C11 119.8(3)
C9 C10 H10A 120.1
C11 C10 H10A 120.1
C10 C11 C6 119.9(3)
C10 C11 H11A 120.1
C6 C11 H11A 120.1
C13 C12 C17 118.8(3)
C13 C12 P1 122.5(2)
C17 C12 P1 118.6(2)
C14 C13 C12 120.5(3)
C14 C13 H13A 119.8
C12 C13 H13A 119.8
C13 C14 C15 119.9(3)
C13 C14 H14A 120.0
C15 C14 H14A 120.0
C16 C15 C14 119.9(3)
C16 C15 H15A 120.1
C14 C15 H15A 120.1
C17 C16 C15 120.1(3)
C17 C16 H16A 119.9
C15 C16 H16A 119.9
C16 C17 C12 120.8(3)
C16 C17 H17A 119.6
C12 C17 H17A 119.6
C1 N1 C2 110.2(3)
C1 N1 C4 123.5(3)
C2 N1 C4 126.1(2)
C1 N2 C3 110.1(2)
C1 N2 C5 124.1(2)
C3 N2 C5 125.7(3)
C3 P1 C12 101.78(14)
C3 P1 C6 105.17(14)
C12 P1 C6 107.83(13)
C3 P1 Se1 113.91(10)
C12 P1 Se1 114.00(10)
C6 P1 Se1 113.16(10)

loop_
_geom_bond_atom_site_label_1
_geom_bond_atom_site_label_2
_geom_bond_distance
C1 N2 1.357(5)
C1 N1 1.360(3)
C1 S1 1.679(3)
C2 C3 1.356(4)
C2 N1 1.366(4)
C2 H2A 0.9500
C3 N2 1.407(4)
C3 P1 1.782(3)
C4 N1 1.461(4)
C4 H4A 0.9800
C4 H4B 0.9800
C4 H4C 0.9800
C5 N2 1.458(4)
C5 H5C 0.9800
C5 H5B 0.9800
C5 H5A 0.9800
C6 C7 1.390(4)
C6 C11 1.393(4)
C6 P1 1.811(3)
C7 C8 1.386(4)
C7 H7A 0.9500
C8 C9 1.373(5)
C8 H8A 0.9500
C9 C10 1.385(5)
C9 H9A 0.9500
C10 C11 1.392(4)
C10 H10A 0.9500
C11 H11A 0.9500
C12 C13 1.391(4)
C12 C17 1.399(4)
C12 P1 1.811(3)
C13 C14 1.388(4)
C13 H13A 0.9500
C14 C15 1.388(4)
C14 H14A 0.9500
C15 C16 1.387(4)
C15 H15A 0.9500
C16 C17 1.373(4)
C16 H16A 0.9500
C17 H17A 0.9500
P1 Se1 2.1008(9)

loop_
_geom_torsion_atom_site_label_1
_geom_torsion_atom_site_label_2
_geom_torsion_atom_site_label_3
_geom_torsion_atom_site_label_4
_geom_torsion
N1 C2 C3 N2 0.2(3)
N1 C2 C3 P1 -169.9(2)
C11 C6 C7 C8 0.7(4)
P1 C6 C7 C8 179.5(2)
C6 C7 C8 C9 -0.2(5)
C7 C8 C9 C10 -0.2(5)
C8 C9 C10 C11 -0.1(5)
C9 C10 C11 C6 0.7(5)
C7 C6 C11 C10 -1.0(4)
P1 C6 C11 C10 -179.7(2)
C17 C12 C13 C14 1.3(5)
P1 C12 C13 C14 177.2(2)
C12 C13 C14 C15 -2.3(5)
C13 C14 C15 C16 2.2(5)
C14 C15 C16 C17 -1.1(5)
C15 C16 C17 C12 0.1(5)
C13 C12 C17 C16 -0.2(5)
P1 C12 C17 C16 -176.3(2)
N2 C1 N1 C2 0.6(3)
S1 C1 N1 C2 -178.4(2)
N2 C1 N1 C4 -176.4(3)
S1 C1 N1 C4 4.6(4)
C3 C2 N1 C1 -0.5(3)
C3 C2 N1 C4 176.4(3)
N1 C1 N2 C3 -0.4(3)
S1 C1 N2 C3 178.6(2)
N1 C1 N2 C5 -178.4(3)
S1 C1 N2 C5 0.6(4)
C2 C3 N2 C1 0.1(3)
P1 C3 N2 C1 170.7(2)
C2 C3 N2 C5 178.0(3)
P1 C3 N2 C5 -11.4(4)
C2 C3 P1 C12 -13.4(3)
N2 C3 P1 C12 178.2(2)
C2 C3 P1 C6 -125.8(3)
N2 C3 P1 C6 65.9(3)
C2 C3 P1 Se1 109.7(3)
N2 C3 P1 Se1 -58.6(3)
C13 C12 P1 C3 -90.1(3)
C17 C12 P1 C3 85.8(3)
C13 C12 P1 C6 20.2(3)
C17 C12 P1 C6 -163.8(2)
C13 C12 P1 Se1 146.8(2)
C17 C12 P1 Se1 -37.3(3)
C7 C6 P1 C3 -149.6(2)
C11 C6 P1 C3 29.1(3)
C7 C6 P1 C12 102.4(2)
C11 C6 P1 C12 -78.9(3)
C7 C6 P1 Se1 -24.6(3)
C11 C6 P1 Se1 154.1(2)
